data_7229841
loop_
_publ_author_name
'Surov, Artem O.'
'Voronin, Alexander P.'
'Drozd, Ksenia V.'
'Churakov, Andrei V.'
'Roussel, Pascal'
'Perlovich, German L.'

_publ_section_title
;
 Diversity of crystal structures and physicochemical properties of
 ciprofloxacin and norfloxacin salts with fumaric acid
;
_journal_issue 6
_journal_name_full CrystEngComm
_journal_page_first 755
_journal_paper_doi 10.1039/C7CE02033C
_journal_volume 20
_journal_year 2018
_chemical_formula_moiety 'C16 H19 F N3 O3, C4 H3 O4, 2(H2 O)'
_chemical_formula_sum 'C20 H26 F N3 O9'
_chemical_formula_weight 471.44
_space_group_IT_number 14
_space_group_name_Hall '-P 2yn'
_space_group_name_H-M_alt 'P 1 21/n 1'
_symmetry_cell_setting monoclinic
_symmetry_space_group_name_Hall '-P 2yn'
_symmetry_space_group_name_H-M 'P 1 21/n 1'
_atom_sites_solution_hydrogens mixed
_atom_sites_solution_primary direct
_atom_sites_solution_secondary difmap
_audit_creation_method SHELXL-97
_audit_update_record
;
2017-08-07 deposited with the CCDC.
2017-12-29 downloaded from the CCDC.
;
_cell_angle_alpha 90.00
_cell_angle_beta 93.525(2)
_cell_angle_gamma 90.00
_cell_formula_units_Z 4
_cell_length_a 8.1127(8)
_cell_length_b 9.6281(9)
_cell_length_c 27.380(3)
_cell_measurement_reflns_used 2414
_cell_measurement_temperature 150(2)
_cell_measurement_theta_max 24.252
_cell_measurement_theta_min 2.243
_cell_volume 2134.6(4)
_computing_cell_refinement 'SAINT (Bruker, 2008)'
_computing_data_collection '<i>APEX2</i> (Bruker, 2008)'
_computing_data_reduction 'SAINT (Bruker, 2008)'
_computing_molecular_graphics 'SHELXTL (Sheldrick, 2008)'
_computing_publication_material 'SHELXTL (Sheldrick, 2008)'
_computing_structure_refinement 'SHELXTL (Sheldrick, 2008)'
_computing_structure_solution 'SHELXTL (Sheldrick, 2008)'
_diffrn_ambient_temperature 150(2)
_diffrn_measured_fraction_theta_full 0.999
_diffrn_measured_fraction_theta_max 0.999
_diffrn_measurement_device_type 'Bruker SMART APEX II'
_diffrn_measurement_method \w
_diffrn_radiation_monochromator graphite
_diffrn_radiation_source 'fine-focus sealed tube'
_diffrn_radiation_type MoK\a
_diffrn_radiation_wavelength 0.71073
_diffrn_reflns_av_R_equivalents 0.0546
_diffrn_reflns_av_sigmaI/netI 0.0430
_diffrn_reflns_limit_h_max 9
_diffrn_reflns_limit_h_min -9
_diffrn_reflns_limit_k_max 11
_diffrn_reflns_limit_k_min -11
_diffrn_reflns_limit_l_max 32
_diffrn_reflns_limit_l_min -32
_diffrn_reflns_number 17344
_diffrn_reflns_theta_full 25.05
_diffrn_reflns_theta_max 25.05
_diffrn_reflns_theta_min 2.24
_diffrn_standards_decay_% 0
_exptl_absorpt_coefficient_mu 0.122
_exptl_absorpt_correction_T_max 0.9976
_exptl_absorpt_correction_T_min 0.9552
_exptl_absorpt_correction_type multi-scan
_exptl_absorpt_process_details 'SADABS (Bruker, 2008)'
_exptl_crystal_colour colourless
_exptl_crystal_density_diffrn 1.467
_exptl_crystal_density_method 'not measured'
_exptl_crystal_description needle
_exptl_crystal_F_000 992
_exptl_crystal_size_max 0.38
_exptl_crystal_size_mid 0.02
_exptl_crystal_size_min 0.02
_refine_diff_density_max 0.177
_refine_diff_density_min -0.194
_refine_diff_density_rms 0.045
_refine_ls_extinction_method none
_refine_ls_goodness_of_fit_ref 1.021
_refine_ls_hydrogen_treatment mixed
_refine_ls_matrix_type full
_refine_ls_number_parameters 331
_refine_ls_number_reflns 3782
_refine_ls_number_restraints 0
_refine_ls_restrained_S_all 1.021
_refine_ls_R_factor_all 0.0613
_refine_ls_R_factor_gt 0.0392
_refine_ls_shift/su_max 0.001
_refine_ls_shift/su_mean 0.000
_refine_ls_structure_factor_coef Fsqd
_refine_ls_weighting_details 'calc w=1/[\s^2^(Fo^2^)+(0.0359P)^2^+0.5280P] where P=(Fo^2^+2Fc^2^)/3'
_refine_ls_weighting_scheme calc
_refine_ls_wR_factor_gt 0.0810
_refine_ls_wR_factor_ref 0.0898
_reflns_number_gt 2776
_reflns_number_total 3782
_reflns_threshold_expression I>2\s(I)
_cod_data_source_file c7ce02033c2.cif
_cod_data_source_block a
_cod_depositor_comments 'Adding full bibliography for 7229840--7229842.cif.'
_cod_original_sg_symbol_H-M 'P 21/n'
_cod_database_code 7229841

loop_
_symmetry_equiv_pos_as_xyz
'x, y, z'
'-x+1/2, y+1/2, -z+1/2'
'-x, -y, -z'
'x-1/2, -y-1/2, z-1/2'

loop_
_atom_site_label
_atom_site_type_symbol
_atom_site_fract_x
_atom_site_fract_y
_atom_site_fract_z
_atom_site_U_iso_or_equiv
_atom_site_adp_type
_atom_site_occupancy
_atom_site_symmetry_multiplicity
_atom_site_calc_flag
_atom_site_refinement_flags
F1 F 0.45170(13) 0.32054(11) 0.40320(4) 0.0259(3) Uani 1 1 d .
N1 N 0.83784(18) 0.69941(16) 0.50827(5) 0.0186(4) Uani 1 1 d .
N2 N 0.48395(19) 0.57663(16) 0.36307(5) 0.0189(4) Uani 1 1 d .
N3 N 0.3666(2) 0.64875(17) 0.26578(6) 0.0200(4) Uani 1 1 d .
H31 H 0.462(3) 0.688(2) 0.2509(8) 0.037(6) Uiso 1 1 d .
H32 H 0.274(3) 0.650(2) 0.2411(8) 0.036(6) Uiso 1 1 d .
O1 O 1.07918(19) 0.58224(17) 0.64054(5) 0.0378(4) Uani 1 1 d .
O2 O 0.99745(18) 0.36268(17) 0.62880(5) 0.0332(4) Uani 1 1 d .
H2 H 0.921(3) 0.310(3) 0.6017(11) 0.081(10) Uiso 1 1 d .
O3 O 0.81353(17) 0.29766(14) 0.55753(5) 0.0277(3) Uani 1 1 d .
C1 C 1.0028(2) 0.4952(2) 0.61588(7) 0.0266(5) Uani 1 1 d .
C2 C 0.9100(2) 0.5278(2) 0.56910(7) 0.0213(5) Uani 1 1 d .
C3 C 0.8189(2) 0.4230(2) 0.54286(7) 0.0207(4) Uani 1 1 d .
C4 C 0.8541(2) 0.84594(19) 0.49277(7) 0.0222(5) Uani 1 1 d .
H4A H 0.8681 0.8490 0.4571 0.027 Uiso 1 1 calc R
H4B H 0.9543 0.8866 0.5096 0.027 Uiso 1 1 calc R
C5 C 0.7054(3) 0.9325(2) 0.50417(8) 0.0295(5) Uani 1 1 d .
H5A H 0.7237 1.0293 0.4948 0.044 Uiso 1 1 calc R
H5B H 0.6893 0.9279 0.5393 0.044 Uiso 1 1 calc R
H5C H 0.6070 0.8965 0.4858 0.044 Uiso 1 1 calc R
C6 C 0.5302(2) 0.4923(2) 0.32079(7) 0.0214(5) Uani 1 1 d .
H6A H 0.5464 0.3943 0.3310 0.026 Uiso 1 1 calc R
H6B H 0.6353 0.5270 0.3089 0.026 Uiso 1 1 calc R
C7 C 0.3956(2) 0.5009(2) 0.28023(7) 0.0230(5) Uani 1 1 d .
H7A H 0.4284 0.4469 0.2516 0.028 Uiso 1 1 calc R
H7B H 0.2924 0.4603 0.2915 0.028 Uiso 1 1 calc R
C8 C 0.3313(2) 0.7371(2) 0.30862(6) 0.0208(5) Uani 1 1 d .
H8A H 0.2239 0.7097 0.3210 0.025 Uiso 1 1 calc R
H8B H 0.3232 0.8355 0.2982 0.025 Uiso 1 1 calc R
C9 C 0.4656(2) 0.72252(19) 0.34925(7) 0.0203(4) Uani 1 1 d .
H9A H 0.5713 0.7582 0.3381 0.024 Uiso 1 1 calc R
H9B H 0.4365 0.7779 0.3780 0.024 Uiso 1 1 calc R
C10 C 0.9149(2) 0.6604(2) 0.55079(7) 0.0210(5) Uani 1 1 d .
H10 H 0.9764 0.7283 0.5693 0.025 Uiso 1 1 calc R
C11 C 0.7427(2) 0.60326(19) 0.48028(6) 0.0168(4) Uani 1 1 d .
C12 C 0.7327(2) 0.46611(19) 0.49744(7) 0.0177(4) Uani 1 1 d .
C13 C 0.6353(2) 0.3699(2) 0.46979(7) 0.0194(4) Uani 1 1 d .
H13 H 0.6253 0.2769 0.4808 0.023 Uiso 1 1 calc R
C14 C 0.5560(2) 0.41115(19) 0.42733(7) 0.0186(4) Uani 1 1 d .
C15 C 0.5701(2) 0.54582(19) 0.40764(7) 0.0180(4) Uani 1 1 d .
C16 C 0.6628(2) 0.64128(19) 0.43537(6) 0.0173(4) Uani 1 1 d .
H16 H 0.6724 0.7338 0.4238 0.021 Uiso 1 1 calc R
O21 O 0.47277(17) 0.56379(16) 0.17003(5) 0.0292(4) Uani 1 1 d .
H21 H 0.350(4) 0.557(3) 0.1549(11) 0.087(10) Uiso 1 1 d .
O22 O 0.56788(16) 0.54758(15) 0.09532(5) 0.0279(4) Uani 1 1 d .
O23 O 1.08935(16) 0.63601(15) 0.20406(5) 0.0283(4) Uani 1 1 d .
O24 O 1.17748(16) 0.54137(14) 0.13571(5) 0.0250(3) Uani 1 1 d .
C21 C 0.5914(2) 0.5592(2) 0.13942(7) 0.0201(4) Uani 1 1 d .
C22 C 0.7588(2) 0.5721(2) 0.16438(7) 0.0221(5) Uani 1 1 d .
H22 H 0.7691 0.5797 0.1990 0.027 Uiso 1 1 calc R
C23 C 0.8928(2) 0.57334(19) 0.13969(7) 0.0204(4) Uani 1 1 d .
H23 H 0.8788 0.5662 0.1051 0.025 Uiso 1 1 calc R
C24 C 1.0661(2) 0.58512(19) 0.16181(7) 0.0194(4) Uani 1 1 d .
O11 O 0.5974(2) 0.84094(17) 0.23958(6) 0.0329(4) Uani 1 1 d .
H11 H 0.706(4) 0.806(3) 0.2495(12) 0.109(13) Uiso 1 1 d .
H12 H 0.593(3) 0.869(3) 0.2093(11) 0.070(10) Uiso 1 1 d .
O12 O 0.8959(2) 0.73852(18) 0.27491(6) 0.0377(4) Uani 1 1 d .
H14 H 0.953(4) 0.691(3) 0.2489(11) 0.093(11) Uiso 1 1 d .
H15 H 0.923(3) 0.701(3) 0.3044(11) 0.070(9) Uiso 1 1 d .

loop_
_atom_site_aniso_label
_atom_site_aniso_U_11
_atom_site_aniso_U_22
_atom_site_aniso_U_33
_atom_site_aniso_U_23
_atom_site_aniso_U_13
_atom_site_aniso_U_12
F1 0.0293(6) 0.0206(6) 0.0271(6) -0.0030(5) -0.0035(5) -0.0054(5)
N1 0.0193(8) 0.0208(9) 0.0158(8) 0.0006(7) 0.0007(7) 0.0002(7)
N2 0.0248(9) 0.0161(9) 0.0154(8) -0.0024(7) -0.0018(7) 0.0033(7)
N3 0.0172(9) 0.0263(10) 0.0160(9) -0.0014(7) -0.0025(7) 0.0002(7)
O1 0.0358(9) 0.0533(11) 0.0229(8) -0.0029(8) -0.0096(7) 0.0053(8)
O2 0.0305(8) 0.0450(10) 0.0238(8) 0.0130(7) -0.0015(7) 0.0057(7)
O3 0.0338(8) 0.0241(8) 0.0250(8) 0.0097(6) 0.0010(7) 0.0045(6)
C1 0.0210(11) 0.0394(14) 0.0196(11) 0.0046(10) 0.0034(9) 0.0083(10)
C2 0.0177(10) 0.0300(12) 0.0163(10) 0.0019(9) 0.0031(8) 0.0059(9)
C3 0.0185(10) 0.0260(12) 0.0183(10) 0.0040(9) 0.0064(8) 0.0067(9)
C4 0.0250(11) 0.0201(11) 0.0209(11) 0.0018(9) -0.0023(9) -0.0033(9)
C5 0.0382(13) 0.0215(12) 0.0290(12) -0.0001(10) 0.0028(10) 0.0040(10)
C6 0.0257(11) 0.0211(11) 0.0173(10) -0.0030(8) 0.0009(9) 0.0034(9)
C7 0.0275(11) 0.0223(11) 0.0190(10) -0.0042(9) -0.0011(9) -0.0038(9)
C8 0.0231(11) 0.0228(11) 0.0162(10) -0.0021(8) -0.0018(8) 0.0021(9)
C9 0.0252(11) 0.0188(11) 0.0162(10) -0.0012(8) -0.0041(8) 0.0023(8)
C10 0.0169(10) 0.0310(12) 0.0150(10) -0.0023(9) -0.0008(8) 0.0013(9)
C11 0.0156(10) 0.0196(11) 0.0153(10) -0.0008(8) 0.0028(8) 0.0017(8)
C12 0.0158(10) 0.0214(11) 0.0165(10) 0.0016(8) 0.0048(8) 0.0048(8)
C13 0.0202(10) 0.0168(10) 0.0217(10) 0.0026(8) 0.0049(8) 0.0036(8)
C14 0.0183(10) 0.0175(11) 0.0202(10) -0.0032(8) 0.0020(8) -0.0009(8)
C15 0.0180(10) 0.0212(11) 0.0150(10) -0.0001(8) 0.0029(8) 0.0034(8)
C16 0.0201(10) 0.0167(10) 0.0151(10) 0.0016(8) 0.0025(8) 0.0022(8)
O21 0.0165(8) 0.0506(10) 0.0206(8) 0.0000(7) 0.0019(6) -0.0012(7)
O22 0.0210(8) 0.0437(9) 0.0184(8) -0.0051(7) -0.0036(6) 0.0020(7)
O23 0.0205(7) 0.0421(9) 0.0218(8) -0.0037(7) -0.0036(6) -0.0026(7)
O24 0.0154(7) 0.0293(9) 0.0301(8) -0.0022(6) 0.0002(6) 0.0007(6)
C21 0.0190(10) 0.0211(11) 0.0199(11) -0.0003(9) -0.0005(9) 0.0010(8)
C22 0.0182(10) 0.0298(12) 0.0180(10) 0.0010(9) -0.0023(9) 0.0007(9)
C23 0.0194(10) 0.0221(11) 0.0190(10) 0.0002(9) -0.0042(8) 0.0004(8)
C24 0.0176(10) 0.0175(10) 0.0229(11) 0.0057(9) -0.0003(9) -0.0010(8)
O11 0.0303(9) 0.0423(10) 0.0262(9) 0.0055(8) 0.0020(7) -0.0045(8)
O12 0.0366(9) 0.0502(11) 0.0255(9) 0.0048(8) -0.0043(8) 0.0093(8)

loop_
_atom_type_symbol
_atom_type_description
_atom_type_scat_dispersion_real
_atom_type_scat_dispersion_imag
_atom_type_scat_source
C C 0.0033 0.0016 'International Tables Vol C Tables 4.2.6.8 and 6.1.1.4'
H H 0.0000 0.0000 'International Tables Vol C Tables 4.2.6.8 and 6.1.1.4'
N N 0.0061 0.0033 'International Tables Vol C Tables 4.2.6.8 and 6.1.1.4'
O O 0.0106 0.0060 'International Tables Vol C Tables 4.2.6.8 and 6.1.1.4'
F F 0.0171 0.0103 'International Tables Vol C Tables 4.2.6.8 and 6.1.1.4'

loop_
_geom_angle_atom_site_label_1
_geom_angle_atom_site_label_2
_geom_angle_atom_site_label_3
_geom_angle
C10 N1 C11 120.05(16)
C10 N1 C4 118.07(16)
C11 N1 C4 121.87(15)
C15 N2 C9 117.86(15)
C15 N2 C6 115.36(15)
C9 N2 C6 110.60(15)
C8 N3 C7 111.75(15)
C8 N3 H31 107.6(13)
C7 N3 H31 111.6(13)
C8 N3 H32 111.0(12)
C7 N3 H32 107.1(12)
H31 N3 H32 107.6(17)
C1 O2 H2 107.6(15)
O1 C1 O2 122.47(19)
O1 C1 C2 123.2(2)
O2 C1 C2 114.33(19)
C10 C2 C3 120.11(18)
C10 C2 C1 119.26(19)
C3 C2 C1 120.62(19)
O3 C3 C2 122.72(18)
O3 C3 C12 121.18(18)
C2 C3 C12 116.09(17)
N1 C4 C5 112.26(16)
N1 C4 H4A 109.2
C5 C4 H4A 109.2
N1 C4 H4B 109.2
C5 C4 H4B 109.2
H4A C4 H4B 107.9
C4 C5 H5A 109.5
C4 C5 H5B 109.5
H5A C5 H5B 109.5
C4 C5 H5C 109.5
H5A C5 H5C 109.5
H5B C5 H5C 109.5
N2 C6 C7 109.77(15)
N2 C6 H6A 109.7
C7 C6 H6A 109.7
N2 C6 H6B 109.7
C7 C6 H6B 109.7
H6A C6 H6B 108.2
N3 C7 C6 110.01(16)
N3 C7 H7A 109.7
C6 C7 H7A 109.7
N3 C7 H7B 109.7
C6 C7 H7B 109.7
H7A C7 H7B 108.2
N3 C8 C9 111.14(15)
N3 C8 H8A 109.4
C9 C8 H8A 109.4
N3 C8 H8B 109.4
C9 C8 H8B 109.4
H8A C8 H8B 108.0
N2 C9 C8 109.70(15)
N2 C9 H9A 109.7
C8 C9 H9A 109.7
N2 C9 H9B 109.7
C8 C9 H9B 109.7
H9A C9 H9B 108.2
N1 C10 C2 123.72(18)
N1 C10 H10 118.1
C2 C10 H10 118.1
N1 C11 C16 121.04(17)
N1 C11 C12 118.60(16)
C16 C11 C12 120.33(17)
C11 C12 C13 118.70(17)
C11 C12 C3 121.40(17)
C13 C12 C3 119.90(17)
C14 C13 C12 119.39(18)
C14 C13 H13 120.3
C12 C13 H13 120.3
C13 C14 F1 118.59(17)
C13 C14 C15 123.52(18)
F1 C14 C15 117.84(16)
C16 C15 N2 124.23(17)
C16 C15 C14 117.03(17)
N2 C15 C14 118.66(16)
C15 C16 C11 120.91(17)
C15 C16 H16 119.5
C11 C16 H16 119.5
C21 O21 H21 117.3(16)
O22 C21 O21 124.02(18)
O22 C21 C22 123.17(18)
O21 C21 C22 112.80(16)
C23 C22 C21 121.66(18)
C23 C22 H22 119.2
C21 C22 H22 119.2
C22 C23 C24 125.24(18)
C22 C23 H23 117.4
C24 C23 H23 117.4
O24 C24 O23 125.41(17)
O24 C24 C23 115.66(17)
O23 C24 C23 118.93(17)
H11 O11 H12 111(3)
H14 O12 H15 111(2)

loop_
_geom_bond_atom_site_label_1
_geom_bond_atom_site_label_2
_geom_bond_distance
F1 C14 1.358(2)
N1 C10 1.341(2)
N1 C11 1.402(2)
N1 C4 1.481(2)
N2 C15 1.400(2)
N2 C9 1.460(2)
N2 C6 1.481(2)
N3 C8 1.491(2)
N3 C7 1.493(3)
N3 H31 0.97(2)
N3 H32 0.98(2)
O1 C1 1.221(3)
O2 C1 1.326(3)
O2 H2 1.07(3)
O3 C3 1.274(2)
C1 C2 1.479(3)
C2 C10 1.373(3)
C2 C3 1.419(3)
C3 C12 1.449(3)
C4 C5 1.515(3)
C4 H4A 0.9900
C4 H4B 0.9900
C5 H5A 0.9800
C5 H5B 0.9800
C5 H5C 0.9800
C6 C7 1.511(3)
C6 H6A 0.9900
C6 H6B 0.9900
C7 H7A 0.9900
C7 H7B 0.9900
C8 C9 1.515(2)
C8 H8A 0.9900
C8 H8B 0.9900
C9 H9A 0.9900
C9 H9B 0.9900
C10 H10 0.9500
C11 C16 1.403(2)
C11 C12 1.406(3)
C12 C13 1.408(3)
C13 C14 1.353(3)
C13 H13 0.9500
C14 C15 1.412(3)
C15 C16 1.385(3)
C16 H16 0.9500
O21 C21 1.315(2)
O21 H21 1.06(3)
O22 C21 1.216(2)
O23 C24 1.260(2)
O24 C24 1.259(2)
C21 C22 1.487(3)
C22 C23 1.315(3)
C22 H22 0.9500
C23 C24 1.501(3)
C23 H23 0.9500
O11 H11 0.96(4)
O11 H12 0.87(3)
O12 H14 0.99(3)
O12 H15 0.90(3)

loop_
_geom_hbond_atom_site_label_D
_geom_hbond_atom_site_label_H
_geom_hbond_atom_site_label_A
_geom_hbond_distance_DH
_geom_hbond_distance_HA
_geom_hbond_distance_DA
_geom_hbond_angle_DHA
_geom_hbond_site_symmetry_A
O2 H2 O3 1.07(3) 1.45(3) 2.463(2) 156(3) .
N3 H31 O11 0.97(2) 1.87(2) 2.758(2) 150.0(18) .
N3 H32 O23 0.98(2) 1.76(2) 2.732(2) 170.5(19) 1_455
O21 H21 O24 1.06(3) 1.47(3) 2.5282(18) 177(3) 1_455
O11 H11 O12 0.96(4) 1.78(4) 2.736(2) 173(3) .
O11 H12 O1 0.87(3) 1.94(3) 2.806(2) 176(3) 4_575
O12 H14 O23 0.99(3) 1.78(3) 2.752(2) 167(3) .
O12 H15 O2 0.90(3) 2.00(3) 2.893(2) 173(3) 3_766

loop_
_geom_torsion_atom_site_label_1
_geom_torsion_atom_site_label_2
_geom_torsion_atom_site_label_3
_geom_torsion_atom_site_label_4
_geom_torsion
O1 C1 C2 C10 3.1(3)
O2 C1 C2 C10 -176.29(17)
O1 C1 C2 C3 -177.87(19)
O2 C1 C2 C3 2.7(3)
C10 C2 C3 O3 178.18(17)
C1 C2 C3 O3 -0.8(3)
C10 C2 C3 C12 -0.9(3)
C1 C2 C3 C12 -179.93(16)
C10 N1 C4 C5 -99.3(2)
C11 N1 C4 C5 79.6(2)
C15 N2 C6 C7 161.54(16)
C9 N2 C6 C7 -61.5(2)
C8 N3 C7 C6 -54.3(2)
N2 C6 C7 N3 57.5(2)
C7 N3 C8 C9 53.8(2)
C15 N2 C9 C8 -163.97(15)
C6 N2 C9 C8 60.3(2)
N3 C8 C9 N2 -56.2(2)
C11 N1 C10 C2 1.4(3)
C4 N1 C10 C2 -179.74(17)
C3 C2 C10 N1 -0.4(3)
C1 C2 C10 N1 178.63(17)
C10 N1 C11 C16 -179.14(17)
C4 N1 C11 C16 2.0(3)
C10 N1 C11 C12 -1.0(3)
C4 N1 C11 C12 -179.81(16)
N1 C11 C12 C13 179.04(16)
C16 C11 C12 C13 -2.8(3)
N1 C11 C12 C3 -0.4(3)
C16 C11 C12 C3 177.81(17)
O3 C3 C12 C11 -177.85(17)
C2 C3 C12 C11 1.3(3)
O3 C3 C12 C13 2.8(3)
C2 C3 C12 C13 -178.10(17)
C11 C12 C13 C14 0.9(3)
C3 C12 C13 C14 -179.71(17)
C12 C13 C14 F1 -174.59(16)
C12 C13 C14 C15 2.6(3)
C9 N2 C15 C16 -11.6(3)
C6 N2 C15 C16 122.1(2)
C9 N2 C15 C14 164.96(17)
C6 N2 C15 C14 -61.3(2)
C13 C14 C15 C16 -4.0(3)
F1 C14 C15 C16 173.22(16)
C13 C14 C15 N2 179.20(17)
F1 C14 C15 N2 -3.6(2)
N2 C15 C16 C11 178.55(17)
C14 C15 C16 C11 1.9(3)
N1 C11 C16 C15 179.47(16)
C12 C11 C16 C15 1.3(3)
O22 C21 C22 C23 0.8(3)
O21 C21 C22 C23 -178.25(18)
C21 C22 C23 C24 -179.62(17)
C22 C23 C24 O24 158.32(19)
C22 C23 C24 O23 -21.4(3)
